data_1513027
loop_
_publ_author_name
'Jens Hunger'

_publ_section_title
;
 Synthesis and structure of coordination polymers of Mn2+, Cu2+, Ag+, Zn2+
 and Cd2+ by combination of bipyrazole and diphenate ligands
;
_journal_name_full
;
Inorganica Chimica Acta
;
_journal_page_first 60
_journal_page_last 68
_journal_paper_doi 10.1016/j.ica.2012.11.019
_journal_volume 397
_journal_year 2013
_chemical_formula_moiety 'C34 H36 Cu N8 O4, H2 O'
_chemical_formula_sum 'C34 H38 Cu N8 O5'
_chemical_formula_weight 702.26
_chemical_name_systematic
;
catena-((Biphenyl-2,2'-dicarboxylato)-bis(\m~2~-3,3',5,5'-tetramethyl-
4,4'-bipyrazole)-copper(ii) monohydrate)
;
_space_group_IT_number 19
_symmetry_cell_setting orthorhombic
_symmetry_space_group_name_Hall 'P 2ac 2ab'
_symmetry_space_group_name_H-M 'P 21 21 21'
_atom_sites_solution_hydrogens geom
_atom_sites_solution_primary direct
_atom_sites_solution_secondary difmap
_cell_angle_alpha 90.00
_cell_angle_beta 90.00
_cell_angle_gamma 90.00
_cell_formula_units_Z 4
_cell_length_a 8.4769(3)
_cell_length_b 18.5949(7)
_cell_length_c 22.2123(9)
_cell_measurement_reflns_used 28534
_cell_measurement_temperature 100(1)
_cell_measurement_theta_max 29.57
_cell_measurement_theta_min 3.215
_cell_volume 3501.3(2)
_computing_cell_refinement 'RECIPE (Stoe & Cie, 2002)'
_computing_data_collection 'WinXpose (Stoe & Cie, 2002)'
_computing_data_reduction 'INTEGRATE (Stoe & Cie, 2002)'
_computing_molecular_graphics 'DIAMOND (Brandenburg, 1999)'
_computing_publication_material 'SHELXL97 and DIAMOND'
_computing_structure_refinement 'SHELXL97 (Sheldrick, 1997)'
_computing_structure_solution 'SHELXS97 (Sheldrick, 1997)'
_diffrn_ambient_temperature 100(1)
_diffrn_detector_area_resol_mean 6.67
_diffrn_measured_fraction_theta_full 0.996
_diffrn_measured_fraction_theta_max 0.996
_diffrn_measurement_device_type 'Stoe IPDS-2T'
_diffrn_measurement_method '\w-scan and \f-scan'
_diffrn_radiation_monochromator graphite
_diffrn_radiation_source 'fine-focus sealed tube'
_diffrn_radiation_type MoK\a
_diffrn_radiation_wavelength 0.71073
_diffrn_reflns_av_R_equivalents 0.0390
_diffrn_reflns_av_sigmaI/netI 0.0350
_diffrn_reflns_limit_h_max 11
_diffrn_reflns_limit_h_min -11
_diffrn_reflns_limit_k_max 24
_diffrn_reflns_limit_k_min 0
_diffrn_reflns_limit_l_max 29
_diffrn_reflns_limit_l_min 0
_diffrn_reflns_number 16972
_diffrn_reflns_theta_full 28.00
_diffrn_reflns_theta_max 28.00
_diffrn_reflns_theta_min 3.22
_exptl_absorpt_coefficient_mu 0.676
_exptl_absorpt_correction_T_max 0.9168
_exptl_absorpt_correction_T_min 0.8379
_exptl_absorpt_correction_type numerical
_exptl_absorpt_process_details
;
[X-RED32 (Stoe & Cie, 2001);
crystal description using FACEIT (Stoe & Cie, 2002);
optimization using equivalent reflections
(X-SHAPE; Stoe & Cie, 1999)]
;
_exptl_crystal_colour green
_exptl_crystal_density_diffrn 1.332
_exptl_crystal_density_method 'not measured'
_exptl_crystal_description prism
_exptl_crystal_F_000 1468
_exptl_crystal_size_max 0.38
_exptl_crystal_size_mid 0.28
_exptl_crystal_size_min 0.16
_refine_diff_density_max 0.454
_refine_diff_density_min -0.604
_refine_diff_density_rms 0.059
_refine_ls_abs_structure_details 'Flack H D (1983), Acta Cryst. A39, 876-881'
_refine_ls_abs_structure_Flack 0.018(8)
_refine_ls_extinction_method none
_refine_ls_goodness_of_fit_ref 0.990
_refine_ls_hydrogen_treatment mixed
_refine_ls_matrix_type full
_refine_ls_number_parameters 465
_refine_ls_number_reflns 8398
_refine_ls_number_restraints 9
_refine_ls_restrained_S_all 0.990
_refine_ls_R_factor_all 0.0369
_refine_ls_R_factor_gt 0.0315
_refine_ls_shift/su_max 0.001
_refine_ls_shift/su_mean 0.000
_refine_ls_structure_factor_coef Fsqd
_refine_ls_weighting_details 'calc w=1/[\s^2^(Fo^2^)+(0.0559P)^2^+0.0000P] where P=(Fo^2^+2Fc^2^)/3'
_refine_ls_weighting_scheme calc
_refine_ls_wR_factor_gt 0.0806
_refine_ls_wR_factor_ref 0.0822
_reflns_number_gt 7548
_reflns_number_total 8398
_reflns_threshold_expression >2sigma(I)
_cod_data_source_file ICA-2013-397-60-68-2.cif
_cod_data_source_block 2
_cod_database_code 1513027

loop_
_symmetry_equiv_pos_as_xyz
'x, y, z'
'-x+1/2, -y, z+1/2'
'x+1/2, -y+1/2, -z'
'-x, y+1/2, -z+1/2'

loop_
_atom_site_label
_atom_site_type_symbol
_atom_site_fract_x
_atom_site_fract_y
_atom_site_fract_z
_atom_site_U_iso_or_equiv
_atom_site_adp_type
_atom_site_occupancy
_atom_site_symmetry_multiplicity
_atom_site_calc_flag
_atom_site_refinement_flags
C1 C 0.1910(3) 0.54763(11) 0.25121(9) 0.0141(4) Uani 1 1 d .
C2 C 0.3340(2) 0.57433(10) 0.23119(11) 0.0131(4) Uani 1 1 d .
C3 C 0.4372(3) 0.51493(10) 0.22941(9) 0.0120(3) Uani 1 1 d .
C4 C 0.0381(3) 0.58502(12) 0.26297(13) 0.0233(5) Uani 1 1 d .
H4A H -0.0391 0.5694 0.2342 0.035 Uiso 1 1 calc R
H4B H 0.0527 0.6360 0.2595 0.035 Uiso 1 1 calc R
H4C H 0.0023 0.5737 0.3029 0.035 Uiso 1 1 calc R
C5 C 0.6060(3) 0.51634(12) 0.21004(11) 0.0147(4) Uani 1 1 d .
H5A H 0.6709 0.4967 0.2414 0.022 Uiso 1 1 calc R
H5B H 0.6372 0.5651 0.2021 0.022 Uiso 1 1 calc R
H5C H 0.6182 0.4882 0.1741 0.022 Uiso 1 1 calc R
C6 C 0.6955(3) 0.18611(11) 0.33351(10) 0.0153(4) Uani 1 1 d .
C7 C 0.6277(2) 0.14856(12) 0.28606(9) 0.0135(4) Uani 1 1 d .
C8 C 0.5193(2) 0.19613(11) 0.25892(10) 0.0127(4) Uani 1 1 d .
C9 C 0.8093(3) 0.16305(12) 0.38044(11) 0.0218(5) Uani 1 1 d .
H9A H 0.9107 0.1839 0.3723 0.033 Uiso 1 1 calc R
H9B H 0.8179 0.1116 0.3802 0.033 Uiso 1 1 calc R
H9C H 0.7729 0.1787 0.4192 0.033 Uiso 1 1 calc R
C10 C 0.4156(3) 0.18512(12) 0.20566(10) 0.0198(5) Uani 1 1 d .
H10A H 0.3210 0.2130 0.2103 0.030 Uiso 1 1 calc R
H10B H 0.3888 0.1351 0.2024 0.030 Uiso 1 1 calc R
H10C H 0.4700 0.2001 0.1699 0.030 Uiso 1 1 calc R
C11 C 0.8102(3) 0.35358(14) 0.14845(9) 0.0159(4) Uani 1 1 d .
C12 C 0.6938(2) 0.35297(13) 0.10458(9) 0.0138(4) Uani 1 1 d .
C13 C 0.5500(2) 0.35381(12) 0.13659(8) 0.0119(3) Uani 1 1 d .
C14 C 0.9862(3) 0.35219(19) 0.14401(11) 0.0279(6) Uani 1 1 d .
H14A H 1.0311 0.3631 0.1826 0.042 Uiso 1 1 calc R
H14B H 1.0204 0.3873 0.1151 0.042 Uiso 1 1 calc R
H14C H 1.0201 0.3053 0.1314 0.042 Uiso 1 1 calc R
C15 C 0.3868(2) 0.35501(15) 0.11212(10) 0.0164(4) Uani 1 1 d .
H15A H 0.3507 0.3066 0.1061 0.025 Uiso 1 1 calc R
H15B H 0.3860 0.3802 0.0744 0.025 Uiso 1 1 calc R
H15C H 0.3183 0.3791 0.1400 0.025 Uiso 1 1 calc R
C16 C 0.7712(3) 0.40993(12) 0.00450(10) 0.0176(4) Uani 1 1 d .
C17 C 0.7119(2) 0.35425(14) 0.03877(9) 0.0148(4) Uani 1 1 d .
C18 C 0.6648(3) 0.30164(12) -0.00332(10) 0.0155(4) Uani 1 1 d .
C19 C 0.8367(4) 0.48166(14) 0.02243(12) 0.0264(6) Uani 1 1 d .
H19A H 0.9478 0.4828 0.0142 0.040 Uiso 1 1 calc R
H19B H 0.8194 0.4892 0.0647 0.040 Uiso 1 1 calc R
H19C H 0.7849 0.5189 -0.0001 0.040 Uiso 1 1 calc R
C20 C 0.5950(3) 0.22941(13) 0.01002(11) 0.0223(5) Uani 1 1 d .
H20A H 0.4856 0.2293 -0.0012 0.034 Uiso 1 1 calc R
H20B H 0.6044 0.2195 0.0523 0.034 Uiso 1 1 calc R
H20C H 0.6501 0.1932 -0.0125 0.034 Uiso 1 1 calc R
C21 C 0.5718(3) 0.45432(11) 0.36467(9) 0.0114(4) Uani 1 1 d .
C22 C 0.4151(3) 0.47177(11) 0.39411(9) 0.0124(4) Uani 1 1 d .
C23 C 0.3643(3) 0.54320(12) 0.39428(10) 0.0165(4) Uani 1 1 d .
H23 H 0.4311 0.5790 0.3799 0.020 Uiso 1 1 calc R
C24 C 0.2160(3) 0.56178(13) 0.41547(12) 0.0229(5) Uani 1 1 d .
H24 H 0.1833 0.6095 0.4152 0.027 Uiso 1 1 calc R
C25 C 0.1170(3) 0.50829(15) 0.43713(13) 0.0280(6) Uani 1 1 d .
H25 H 0.0164 0.5200 0.4506 0.034 Uiso 1 1 calc R
C26 C 0.1675(3) 0.43755(14) 0.43870(12) 0.0246(5) Uani 1 1 d .
H26 H 0.1008 0.4024 0.4542 0.029 Uiso 1 1 calc R
C27 C 0.3169(3) 0.41777(12) 0.41743(10) 0.0153(4) Uani 1 1 d .
C28 C 0.3624(3) 0.34050(12) 0.42447(10) 0.0156(4) Uani 1 1 d .
C29 C 0.4702(3) 0.31941(13) 0.46844(11) 0.0212(5) Uani 1 1 d .
H29 H 0.5243 0.3544 0.4901 0.025 Uiso 1 1 calc R
C30 C 0.4985(3) 0.24728(14) 0.48055(12) 0.0244(5) Uani 1 1 d .
H30 H 0.5723 0.2343 0.5096 0.029 Uiso 1 1 calc R
C31 C 0.4162(3) 0.19452(13) 0.44917(11) 0.0231(5) Uani 1 1 d .
H31 H 0.4328 0.1462 0.4579 0.028 Uiso 1 1 calc R
C32 C 0.3097(3) 0.21411(12) 0.40500(10) 0.0180(5) Uani 1 1 d .
H32 H 0.2558 0.1788 0.3836 0.022 Uiso 1 1 calc R
C33 C 0.2824(3) 0.28676(12) 0.39223(10) 0.0144(4) Uani 1 1 d .
C34 C 0.1667(3) 0.30689(12) 0.34366(10) 0.0152(4) Uani 1 1 d .
N1 N 0.3606(2) 0.45569(10) 0.24779(8) 0.0122(3) Uani 1 1 d .
N2 N 0.2110(2) 0.47715(9) 0.26041(9) 0.0132(3) Uani 1 1 d D
N3 N 0.5233(2) 0.25916(9) 0.28783(8) 0.0122(4) Uani 1 1 d .
N4 N 0.6311(2) 0.25221(10) 0.33221(9) 0.0141(4) Uani 1 1 d D
N5 N 0.5782(2) 0.35532(10) 0.19579(7) 0.0112(3) Uani 1 1 d .
N6 N 0.7383(2) 0.35361(11) 0.20199(8) 0.0136(3) Uani 1 1 d D
N7 N 0.6941(3) 0.32247(11) -0.05973(9) 0.0183(4) Uani 1 1 d .
N8 N 0.7599(3) 0.38889(11) -0.05335(9) 0.0181(4) Uani 1 1 d D
O1 O 0.58477(19) 0.39328(8) 0.33989(7) 0.0134(3) Uani 1 1 d .
O2 O 0.6783(2) 0.50074(9) 0.36419(8) 0.0187(3) Uani 1 1 d .
O3 O 0.22013(18) 0.33616(8) 0.29591(7) 0.0138(3) Uani 1 1 d .
O4 O 0.0243(2) 0.29602(11) 0.35307(9) 0.0273(4) Uani 1 1 d .
O5 O -0.0872(2) 0.41532(9) 0.29709(7) 0.0189(3) Uani 1 1 d D
Cu1 Cu 0.43449(3) 0.355569(13) 0.266748(11) 0.00959(6) Uani 1 1 d .
H2N H 0.149(3) 0.4489(13) 0.2736(13) 0.017(7) Uiso 1 1 d D
H4N H 0.648(4) 0.2861(13) 0.3542(11) 0.016(7) Uiso 1 1 d D
H6N H 0.779(3) 0.3632(17) 0.2339(10) 0.025(7) Uiso 1 1 d D
H8N H 0.779(4) 0.4128(15) -0.0829(11) 0.021(7) Uiso 1 1 d D
H51 H -0.068(4) 0.3777(11) 0.3166(11) 0.020(7) Uiso 1 1 d D
H52 H -0.144(4) 0.4405(14) 0.3209(13) 0.033(9) Uiso 1 1 d D

loop_
_atom_site_aniso_label
_atom_site_aniso_U_11
_atom_site_aniso_U_22
_atom_site_aniso_U_33
_atom_site_aniso_U_23
_atom_site_aniso_U_13
_atom_site_aniso_U_12
C1 0.0119(10) 0.0103(9) 0.0201(10) 0.0004(7) -0.0009(8) 0.0009(7)
C2 0.0124(9) 0.0085(9) 0.0184(9) -0.0004(8) -0.0020(9) -0.0010(7)
C3 0.0145(9) 0.0088(8) 0.0127(8) 0.0011(7) -0.0012(10) -0.0010(8)
C4 0.0131(11) 0.0165(10) 0.0402(13) 0.0024(10) 0.0013(11) 0.0024(8)
C5 0.0113(10) 0.0108(9) 0.0220(10) 0.0017(8) 0.0030(8) -0.0027(7)
C6 0.0161(11) 0.0090(10) 0.0207(11) 0.0009(8) -0.0016(9) -0.0014(8)
C7 0.0125(9) 0.0091(9) 0.0188(9) -0.0002(8) 0.0005(7) 0.0002(8)
C8 0.0123(10) 0.0081(9) 0.0177(10) -0.0001(8) 0.0022(8) -0.0003(7)
C9 0.0215(12) 0.0143(11) 0.0295(12) -0.0005(9) -0.0113(10) -0.0005(8)
C10 0.0270(14) 0.0128(10) 0.0196(10) -0.0024(8) -0.0057(10) 0.0034(9)
C11 0.0122(10) 0.0186(10) 0.0169(9) -0.0012(9) 0.0017(7) -0.0014(9)
C12 0.0137(10) 0.0126(9) 0.0150(9) -0.0004(9) 0.0010(8) -0.0014(9)
C13 0.0122(9) 0.0093(8) 0.0141(8) -0.0003(8) 0.0003(8) -0.0005(9)
C14 0.0099(10) 0.0506(17) 0.0233(11) -0.0047(13) 0.0011(8) -0.0025(12)
C15 0.0097(9) 0.0227(10) 0.0168(9) -0.0008(10) -0.0014(7) 0.0000(9)
C16 0.0187(11) 0.0164(11) 0.0179(10) -0.0010(8) 0.0042(9) 0.0004(8)
C17 0.0118(9) 0.0160(9) 0.0166(9) -0.0002(9) 0.0038(7) 0.0004(9)
C18 0.0144(11) 0.0169(10) 0.0153(10) 0.0004(8) 0.0018(8) 0.0005(8)
C19 0.0357(15) 0.0201(12) 0.0235(12) -0.0026(10) 0.0077(11) -0.0094(11)
C20 0.0249(14) 0.0204(11) 0.0217(11) -0.0025(9) 0.0040(9) -0.0085(9)
C21 0.0101(9) 0.0120(9) 0.0122(8) -0.0004(7) -0.0010(8) 0.0011(8)
C22 0.0127(11) 0.0126(9) 0.0119(9) -0.0013(7) -0.0004(8) -0.0014(8)
C23 0.0177(11) 0.0134(10) 0.0184(10) -0.0029(8) -0.0015(9) -0.0016(8)
C24 0.0225(12) 0.0170(11) 0.0292(12) -0.0030(9) 0.0007(10) 0.0065(9)
C25 0.0184(12) 0.0260(13) 0.0395(15) -0.0014(11) 0.0113(11) 0.0049(10)
C26 0.0203(12) 0.0232(12) 0.0302(13) 0.0024(10) 0.0125(10) 0.0005(10)
C27 0.0146(10) 0.0149(11) 0.0165(10) -0.0001(8) 0.0005(8) 0.0011(8)
C28 0.0159(10) 0.0137(11) 0.0172(10) 0.0029(8) 0.0069(8) -0.0007(8)
C29 0.0271(14) 0.0195(12) 0.0169(10) -0.0003(9) -0.0009(9) -0.0016(9)
C30 0.0315(14) 0.0223(12) 0.0194(11) 0.0069(10) -0.0060(10) 0.0012(10)
C31 0.0309(14) 0.0160(10) 0.0224(11) 0.0048(9) 0.0010(10) -0.0002(10)
C32 0.0200(12) 0.0134(10) 0.0207(11) 0.0029(8) 0.0012(9) -0.0025(9)
C33 0.0122(10) 0.0144(10) 0.0168(10) 0.0044(8) 0.0057(8) -0.0018(8)
C34 0.0124(10) 0.0119(10) 0.0213(11) 0.0022(8) 0.0013(8) -0.0022(8)
N1 0.0110(8) 0.0089(8) 0.0166(8) 0.0007(6) 0.0011(6) 0.0006(6)
N2 0.0121(9) 0.0095(8) 0.0181(9) 0.0007(7) 0.0024(8) 0.0000(6)
N3 0.0160(9) 0.0071(8) 0.0135(8) 0.0002(6) -0.0002(7) 0.0007(6)
N4 0.0176(9) 0.0079(9) 0.0167(9) -0.0020(7) -0.0041(8) -0.0018(7)
N5 0.0096(8) 0.0100(7) 0.0140(7) 0.0011(7) 0.0009(6) 0.0015(8)
N6 0.0087(8) 0.0172(8) 0.0148(8) 0.0000(8) -0.0024(6) 0.0006(7)
N7 0.0204(10) 0.0181(10) 0.0165(9) 0.0002(7) 0.0020(8) -0.0013(8)
N8 0.0210(10) 0.0183(10) 0.0150(9) 0.0038(8) 0.0048(8) -0.0014(8)
O1 0.0145(8) 0.0091(7) 0.0167(7) -0.0016(5) -0.0008(6) 0.0003(6)
O2 0.0191(8) 0.0144(8) 0.0226(8) -0.0060(6) 0.0021(7) -0.0062(6)
O3 0.0103(7) 0.0128(7) 0.0184(7) 0.0038(6) 0.0016(6) -0.0010(5)
O4 0.0115(8) 0.0330(10) 0.0374(10) 0.0168(8) 0.0017(7) -0.0053(7)
O5 0.0137(8) 0.0249(9) 0.0181(8) 0.0014(7) 0.0016(6) 0.0009(7)
Cu1 0.01065(11) 0.00619(10) 0.01193(10) 0.00040(9) 0.00215(10) 0.00040(9)

loop_
_atom_type_symbol
_atom_type_description
_atom_type_scat_dispersion_real
_atom_type_scat_dispersion_imag
_atom_type_scat_source
C C 0.0033 0.0016 'International Tables Vol C Tables 4.2.6.8 and 6.1.1.4'
H H 0.0000 0.0000 'International Tables Vol C Tables 4.2.6.8 and 6.1.1.4'
N N 0.0061 0.0033 'International Tables Vol C Tables 4.2.6.8 and 6.1.1.4'
O O 0.0106 0.0060 'International Tables Vol C Tables 4.2.6.8 and 6.1.1.4'
Cu Cu 0.3201 1.2651 'International Tables Vol C Tables 4.2.6.8 and 6.1.1.4'

loop_
_geom_angle_atom_site_label_1
_geom_angle_atom_site_label_2
_geom_angle_atom_site_label_3
_geom_angle
_geom_angle_site_symmetry_3
N2 C1 C2 106.82(19) .
N2 C1 C4 122.7(2) .
C2 C1 C4 130.52(19) .
C1 C2 C3 105.77(18) .
C1 C2 C7 127.92(19) 4_655
C3 C2 C7 126.30(19) 4_655
N1 C3 C2 109.52(19) .
N1 C3 C5 124.42(18) .
C2 C3 C5 126.06(18) .
C1 C4 H4A 109.5 .
C1 C4 H4B 109.5 .
H4A C4 H4B 109.5 .
C1 C4 H4C 109.5 .
H4A C4 H4C 109.5 .
H4B C4 H4C 109.5 .
C3 C5 H5A 109.5 .
C3 C5 H5B 109.5 .
H5A C5 H5B 109.5 .
C3 C5 H5C 109.5 .
H5A C5 H5C 109.5 .
H5B C5 H5C 109.5 .
N4 C6 C7 105.98(19) .
N4 C6 C9 122.9(2) .
C7 C6 C9 131.1(2) .
C6 C7 C8 106.2(2) .
C6 C7 C2 125.4(2) 4_645
C8 C7 C2 128.43(19) 4_645
N3 C8 C7 109.13(19) .
N3 C8 C10 121.17(19) .
C7 C8 C10 129.7(2) .
C6 C9 H9A 109.5 .
C6 C9 H9B 109.5 .
H9A C9 H9B 109.5 .
C6 C9 H9C 109.5 .
H9A C9 H9C 109.5 .
H9B C9 H9C 109.5 .
C8 C10 H10A 109.5 .
C8 C10 H10B 109.5 .
H10A C10 H10B 109.5 .
C8 C10 H10C 109.5 .
H10A C10 H10C 109.5 .
H10B C10 H10C 109.5 .
N6 C11 C12 107.50(19) .
N6 C11 C14 120.92(19) .
C12 C11 C14 131.55(19) .
C11 C12 C13 105.09(18) .
C11 C12 C17 128.62(19) .
C13 C12 C17 126.24(18) .
N5 C13 C12 109.95(18) .
N5 C13 C15 121.74(19) .
C12 C13 C15 128.29(18) .
C11 C14 H14A 109.5 .
C11 C14 H14B 109.5 .
H14A C14 H14B 109.5 .
C11 C14 H14C 109.5 .
H14A C14 H14C 109.5 .
H14B C14 H14C 109.5 .
C13 C15 H15A 109.5 .
C13 C15 H15B 109.5 .
H15A C15 H15B 109.5 .
C13 C15 H15C 109.5 .
H15A C15 H15C 109.5 .
H15B C15 H15C 109.5 .
N8 C16 C17 106.4(2) .
N8 C16 C19 122.6(2) .
C17 C16 C19 131.0(2) .
C16 C17 C18 104.94(19) .
C16 C17 C12 126.8(2) .
C18 C17 C12 128.2(2) .
N7 C18 C17 111.6(2) .
N7 C18 C20 121.3(2) .
C17 C18 C20 127.1(2) .
C16 C19 H19A 109.5 .
C16 C19 H19B 109.5 .
H19A C19 H19B 109.5 .
C16 C19 H19C 109.5 .
H19A C19 H19C 109.5 .
H19B C19 H19C 109.5 .
C18 C20 H20A 109.5 .
C18 C20 H20B 109.5 .
H20A C20 H20B 109.5 .
C18 C20 H20C 109.5 .
H20A C20 H20C 109.5 .
H20B C20 H20C 109.5 .
O2 C21 O1 123.6(2) .
O2 C21 C22 119.27(18) .
O1 C21 C22 117.11(19) .
C23 C22 C27 119.8(2) .
C23 C22 C21 118.37(19) .
C27 C22 C21 121.72(19) .
C24 C23 C22 121.2(2) .
C24 C23 H23 119.4 .
C22 C23 H23 119.4 .
C23 C24 C25 119.2(2) .
C23 C24 H24 120.4 .
C25 C24 H24 120.4 .
C26 C25 C24 120.2(2) .
C26 C25 H25 119.9 .
C24 C25 H25 119.9 .
C25 C26 C27 121.4(2) .
C25 C26 H26 119.3 .
C27 C26 H26 119.3 .
C26 C27 C22 118.2(2) .
C26 C27 C28 116.7(2) .
C22 C27 C28 125.0(2) .
C29 C28 C33 118.3(2) .
C29 C28 C27 120.8(2) .
C33 C28 C27 120.4(2) .
C30 C29 C28 121.4(2) .
C30 C29 H29 119.3 .
C28 C29 H29 119.3 .
C29 C30 C31 119.8(2) .
C29 C30 H30 120.1 .
C31 C30 H30 120.1 .
C32 C31 C30 119.8(2) .
C32 C31 H31 120.1 .
C30 C31 H31 120.1 .
C31 C32 C33 120.4(2) .
C31 C32 H32 119.8 .
C33 C32 H32 119.8 .
C32 C33 C28 120.3(2) .
C32 C33 C34 119.5(2) .
C28 C33 C34 120.2(2) .
O4 C34 O3 123.7(2) .
O4 C34 C33 118.2(2) .
O3 C34 C33 118.1(2) .
C3 N1 N2 105.86(17) .
C3 N1 Cu1 132.32(15) .
N2 N1 Cu1 121.34(14) .
C1 N2 N1 112.02(18) .
C1 N2 H2N 128(2) .
N1 N2 H2N 120(2) .
C8 N3 N4 106.50(17) .
C8 N3 Cu1 131.59(15) .
N4 N3 Cu1 120.75(14) .
C6 N4 N3 112.19(18) .
C6 N4 H4N 129(2) .
N3 N4 H4N 119(2) .
C13 N5 N6 106.07(16) .
C13 N5 Cu1 131.98(15) .
N6 N5 Cu1 121.90(12) .
C11 N6 N5 111.34(17) .
C11 N6 H6N 126(2) .
N5 N6 H6N 120(2) .
C18 N7 N8 103.97(19) .
C16 N8 N7 113.06(19) .
C16 N8 H8N 127(2) .
N7 N8 H8N 120(2) .
C21 O1 Cu1 124.15(14) .
C34 O3 Cu1 132.98(15) .
H51 O5 H52 104(2) .
O3 Cu1 N5 145.78(7) .
O3 Cu1 N3 96.10(7) .
N5 Cu1 N3 87.31(7) .
O3 Cu1 N1 87.18(7) .
N5 Cu1 N1 91.55(7) .
N3 Cu1 N1 175.68(8) .
O3 Cu1 O1 110.74(6) .
N5 Cu1 O1 103.47(7) .
N3 Cu1 O1 83.91(7) .
N1 Cu1 O1 92.31(6) .

loop_
_geom_bond_atom_site_label_1
_geom_bond_atom_site_label_2
_geom_bond_distance
_geom_bond_site_symmetry_2
C1 N2 1.337(3) .
C1 C2 1.383(3) .
C1 C4 1.494(3) .
C2 C3 1.409(3) .
C2 C7 1.469(3) 4_655
C3 N1 1.342(3) .
C3 C5 1.494(3) .
C4 H4A 0.9600 .
C4 H4B 0.9600 .
C4 H4C 0.9600 .
C5 H5A 0.9600 .
C5 H5B 0.9600 .
C5 H5C 0.9600 .
C6 N4 1.345(3) .
C6 C7 1.389(3) .
C6 C9 1.484(3) .
C7 C8 1.411(3) .
C7 C2 1.469(3) 4_645
C8 N3 1.337(3) .
C8 C10 1.488(3) .
C9 H9A 0.9600 .
C9 H9B 0.9600 .
C9 H9C 0.9600 .
C10 H10A 0.9600 .
C10 H10B 0.9600 .
C10 H10C 0.9600 .
C11 N6 1.336(3) .
C11 C12 1.387(3) .
C11 C14 1.496(3) .
C12 C13 1.411(3) .
C12 C17 1.470(3) .
C13 N5 1.337(2) .
C13 C15 1.486(3) .
C14 H14A 0.9600 .
C14 H14B 0.9600 .
C14 H14C 0.9600 .
C15 H15A 0.9600 .
C15 H15B 0.9600 .
C15 H15C 0.9600 .
C16 N8 1.347(3) .
C16 C17 1.380(3) .
C16 C19 1.499(3) .
C17 C18 1.411(3) .
C18 N7 1.335(3) .
C18 C20 1.497(3) .
C19 H19A 0.9600 .
C19 H19B 0.9600 .
C19 H19C 0.9600 .
C20 H20A 0.9600 .
C20 H20B 0.9600 .
C20 H20C 0.9600 .
C21 O2 1.249(3) .
C21 O1 1.266(2) .
C21 C22 1.516(3) .
C22 C23 1.396(3) .
C22 C27 1.404(3) .
C23 C24 1.386(3) .
C23 H23 0.9300 .
C24 C25 1.387(4) .
C24 H24 0.9300 .
C25 C26 1.384(4) .
C25 H25 0.9300 .
C26 C27 1.401(3) .
C26 H26 0.9300 .
C27 C28 1.496(3) .
C28 C29 1.394(3) .
C28 C33 1.404(3) .
C29 C30 1.389(3) .
C29 H29 0.9300 .
C30 C31 1.391(4) .
C30 H30 0.9300 .
C31 C32 1.382(4) .
C31 H31 0.9300 .
C32 C33 1.400(3) .
C32 H32 0.9300 .
C33 C34 1.505(3) .
C34 O4 1.242(3) .
C34 O3 1.275(3) .
N1 N2 1.358(3) .
N1 Cu1 2.0090(18) .
N2 H2N 0.800(19) .
N3 N4 1.350(3) .
N3 Cu1 2.0000(18) .
N4 H4N 0.811(19) .
N5 N6 1.364(2) .
N5 Cu1 1.9920(16) .
N6 H6N 0.809(19) .
N7 N8 1.363(3) .
N8 H8N 0.810(19) .
O1 Cu1 2.1803(15) .
O3 Cu1 1.9626(16) .
O5 H51 0.840(16) .
O5 H52 0.854(17) .
